data_7220582
loop_
_publ_author_name
'Christensen, Mikkel A.'
'Rudebusch, Gabriel E.'
'Parker, Christian Richard'
'Andersen, Cecilie Lindholm'
'Kadziola, Anders'
'Haley, Michael M.'
'Hammerich, Ole'
'Nielsen, Mogens Brondsted'

_publ_section_title
;
 Diindenothienoacene--tetrathiafulvalene redox systems
;
_journal_name_full 'RSC Adv.'
_journal_paper_doi 10.1039/C5RA09581F
_journal_year 2015
_chemical_formula_sum 'C40 H44 S9'
_chemical_formula_weight 813.29
_chemical_name_systematic
; 
 ? 
;
_space_group_IT_number 14
_symmetry_cell_setting monoclinic
_symmetry_space_group_name_Hall '-P 2ybc'
_symmetry_space_group_name_H-M 'P 1 21/c 1'
_atom_sites_solution_hydrogens difmap
_atom_sites_solution_primary iterative
_atom_sites_solution_secondary difmap
_audit_creation_method SHELXL-97
_audit_update_record
;
2015-03-26 deposited with the CCDC.
2015-05-27 downloaded from the CCDC.
;
_cell_angle_alpha 90.00
_cell_angle_beta 91.185(2)
_cell_angle_gamma 90.00
_cell_formula_units_Z 4
_cell_length_a 18.9860(8)
_cell_length_b 7.7528(3)
_cell_length_c 26.2885(11)
_cell_measurement_reflns_used 66526
_cell_measurement_temperature 122(2)
_cell_measurement_theta_max 30.56
_cell_measurement_theta_min 2.15
_cell_volume 3868.7(3)
_computing_cell_refinement 'APEX2 v.2013.6-2, Bruker/Nonius'
_computing_data_collection 'APEX2 v.2013.6-2, Bruker/Nonius'
_computing_data_reduction 'APEX2 v.2013.6-2, Bruker/Nonius'
_computing_molecular_graphics 'ORTEP-II (Johnson, 1976)'
_computing_structure_refinement 'SHELXL-97 (Sheldrick, 1997)'
_computing_structure_solution 'APEX2 v.2013.6-2, Bruker/Nonius'
_diffrn_ambient_temperature 122(2)
_diffrn_measured_fraction_theta_full 0.996
_diffrn_measured_fraction_theta_max 0.996
_diffrn_measurement_device_type 'Bruker D8 Venture'
_diffrn_radiation_monochromator graphite
_diffrn_radiation_source 'fine-focus sealed tube'
_diffrn_radiation_type MoK\a
_diffrn_radiation_wavelength 0.71073
_diffrn_reflns_av_R_equivalents 0.0490
_diffrn_reflns_av_sigmaI/netI 0.0395
_diffrn_reflns_limit_h_max 25
_diffrn_reflns_limit_h_min -27
_diffrn_reflns_limit_k_max 11
_diffrn_reflns_limit_k_min -10
_diffrn_reflns_limit_l_max 35
_diffrn_reflns_limit_l_min -37
_diffrn_reflns_number 66526
_diffrn_reflns_theta_full 30.56
_diffrn_reflns_theta_max 30.56
_diffrn_reflns_theta_min 2.15
_exptl_absorpt_coefficient_mu 0.545
_exptl_absorpt_correction_T_max 0.7461
_exptl_absorpt_correction_T_min 0.7018
_exptl_absorpt_correction_type multi-scan
_exptl_crystal_density_diffrn 1.396
_exptl_crystal_density_method 'not measured'
_exptl_crystal_F_000 1712
_refine_diff_density_max 0.530
_refine_diff_density_min -0.282
_refine_diff_density_rms 0.075
_refine_ls_extinction_method none
_refine_ls_goodness_of_fit_ref 1.021
_refine_ls_hydrogen_treatment constr
_refine_ls_matrix_type full
_refine_ls_number_parameters 484
_refine_ls_number_reflns 11807
_refine_ls_number_restraints 100
_refine_ls_restrained_S_all 1.023
_refine_ls_R_factor_all 0.0586
_refine_ls_R_factor_gt 0.0365
_refine_ls_shift/su_max 0.025
_refine_ls_shift/su_mean 0.001
_refine_ls_structure_factor_coef Fsqd
_refine_ls_weighting_details 'calc w=1/[\s^2^(Fo^2^)+(0.0358P)^2^+2.2603P] where P=(Fo^2^+2Fc^2^)/3'
_refine_ls_weighting_scheme calc
_refine_ls_wR_factor_gt 0.0768
_refine_ls_wR_factor_ref 0.0847
_reflns_number_gt 9194
_reflns_number_total 11807
_reflns_threshold_expression >2sigma(I)
_cod_data_source_file c5ra09581f2.cif
_cod_data_source_block mo_d8v846_0m
_cod_original_sg_symbol_H-M 'P 21/c'
_cod_database_code 7220582

loop_
_symmetry_equiv_pos_as_xyz
'x, y, z'
'-x, y+1/2, -z+1/2'
'-x, -y, -z'
'x, -y-1/2, z-1/2'

loop_
_atom_site_label
_atom_site_type_symbol
_atom_site_fract_x
_atom_site_fract_y
_atom_site_fract_z
_atom_site_U_iso_or_equiv
_atom_site_adp_type
_atom_site_occupancy
_atom_site_symmetry_multiplicity
_atom_site_calc_flag
_atom_site_refinement_flags
_atom_site_disorder_assembly
_atom_site_disorder_group
S1 S 0.99025(2) 0.32653(6) 0.348567(15) 0.02264(9) Uani 1 1 d D . .
S2 S 0.889260(19) 0.38703(5) 0.433010(14) 0.01709(8) Uani 1 1 d . . .
S3 S 0.737631(18) 0.51466(5) 0.465802(13) 0.01273(7) Uani 1 1 d . . .
S4 S 0.622206(19) 0.66669(5) 0.389577(14) 0.01622(8) Uani 1 1 d . . .
S5 S 0.58120(2) 0.75059(6) 0.281678(15) 0.02321(9) Uani 1 1 d . . .
S6 S 0.42781(2) 0.85957(6) 0.324673(14) 0.02056(9) Uani 1 1 d . . .
S7 S 0.986286(19) 0.26276(5) 0.512881(14) 0.01601(8) Uani 1 1 d . . .
S8 S 1.10063(2) 0.18023(5) 0.437282(15) 0.01977(9) Uani 1 1 d . . .
S9 S 0.488200(19) 0.78050(5) 0.430799(14) 0.01450(8) Uani 1 1 d . . .
C1A C 0.83968(15) -0.2608(4) 0.33352(12) 0.0400(6) Uani 0.873(4) 1 d PDU A 1
H1AA H 0.8342 -0.2598 0.3705 0.060 Uiso 0.873(4) 1 calc PR A 1
H1AB H 0.8404 -0.3803 0.3214 0.060 Uiso 0.873(4) 1 calc PR A 1
H1AC H 0.8002 -0.1994 0.3172 0.060 Uiso 0.873(4) 1 calc PR A 1
C2A C 0.90863(12) -0.1722(4) 0.32018(11) 0.0342(6) Uani 0.873(4) 1 d PDU A 1
H2AA H 0.9131 -0.1700 0.2827 0.041 Uiso 0.873(4) 1 calc PR A 1
H2AB H 0.9486 -0.2399 0.3345 0.041 Uiso 0.873(4) 1 calc PR A 1
C3A C 0.91297(13) 0.0128(3) 0.34061(9) 0.0272(5) Uani 0.873(4) 1 d PDU A 1
H3AA H 0.8744 0.0820 0.3249 0.033 Uiso 0.873(4) 1 calc PR A 1
H3AB H 0.9061 0.0112 0.3778 0.033 Uiso 0.873(4) 1 calc PR A 1
C4A C 0.98259(11) 0.0976(3) 0.32972(8) 0.0260(5) Uani 0.873(4) 1 d PDU A 1
H4AA H 0.9910 0.0889 0.2928 0.031 Uiso 0.873(4) 1 calc PR A 1
H4AB H 1.0204 0.0319 0.3475 0.031 Uiso 0.873(4) 1 calc PR A 1
C1B C 0.8754(14) -0.269(2) 0.3370(9) 0.054(4) Uani 0.127(4) 1 d PDU A 2
H1BA H 0.9200 -0.3290 0.3439 0.081 Uiso 0.127(4) 1 calc PR A 2
H1BB H 0.8453 -0.3399 0.3147 0.081 Uiso 0.127(4) 1 calc PR A 2
H1BC H 0.8515 -0.2478 0.3691 0.081 Uiso 0.127(4) 1 calc PR A 2
C2B C 0.8899(10) -0.101(2) 0.3116(7) 0.039(3) Uani 0.127(4) 1 d PDU A 2
H2BA H 0.8450 -0.0368 0.3076 0.046 Uiso 0.127(4) 1 calc PR A 2
H2BB H 0.9077 -0.1242 0.2771 0.046 Uiso 0.127(4) 1 calc PR A 2
C3B C 0.9431(10) 0.0127(18) 0.3403(7) 0.034(2) Uani 0.127(4) 1 d PDU A 2
H3BA H 0.9341 0.0118 0.3772 0.040 Uiso 0.127(4) 1 calc PR A 2
H3BB H 0.9918 -0.0282 0.3348 0.040 Uiso 0.127(4) 1 calc PR A 2
C4B C 0.9332(6) 0.1867(15) 0.3192(5) 0.026(2) Uani 0.127(4) 1 d PDU A 2
H4BA H 0.8841 0.2250 0.3244 0.031 Uiso 0.127(4) 1 calc PR A 2
H4BB H 0.9417 0.1851 0.2822 0.031 Uiso 0.127(4) 1 calc PR A 2
C5 C 0.97211(8) 0.3162(2) 0.41352(6) 0.0166(3) Uani 1 1 d . A .
C6 C 0.90273(7) 0.34799(19) 0.49792(6) 0.0140(3) Uani 1 1 d . A .
C7 C 0.85171(7) 0.38145(18) 0.53249(6) 0.0135(3) Uani 1 1 d . . .
C8 C 0.78226(7) 0.45036(18) 0.52066(5) 0.0131(3) Uani 1 1 d . A .
C9 C 0.66537(7) 0.56995(18) 0.50138(5) 0.0120(3) Uani 1 1 d . . .
C10 C 0.59672(7) 0.64480(18) 0.49046(5) 0.0118(3) Uani 1 1 d . . .
C11 C 0.57139(7) 0.69074(18) 0.44334(5) 0.0128(3) Uani 1 1 d . . .
C12 C 0.55926(8) 0.7437(2) 0.34603(6) 0.0158(3) Uani 1 1 d . . .
C13 C 0.59649(9) 0.9831(2) 0.27507(6) 0.0256(4) Uani 1 1 d . . .
H13A H 0.6027 1.0098 0.2386 0.031 Uiso 1 1 calc R . .
H13B H 0.5540 1.0453 0.2863 0.031 Uiso 1 1 calc R . .
C14 C 0.65950(9) 1.0503(2) 0.30471(6) 0.0263(4) Uani 1 1 d . . .
H14A H 0.7024 0.9901 0.2933 0.032 Uiso 1 1 calc R . .
H14B H 0.6537 1.0244 0.3413 0.032 Uiso 1 1 calc R . .
C15 C 0.66899(10) 1.2439(3) 0.29792(7) 0.0296(4) Uani 1 1 d . . .
H15A H 0.6762 1.2686 0.2615 0.035 Uiso 1 1 calc R . .
H15B H 0.6252 1.3030 0.3080 0.035 Uiso 1 1 calc R . .
C16 C 0.73027(11) 1.3174(3) 0.32863(8) 0.0393(5) Uani 1 1 d . . .
H16A H 0.7234 1.2946 0.3649 0.059 Uiso 1 1 calc R . .
H16B H 0.7330 1.4422 0.3230 0.059 Uiso 1 1 calc R . .
H16C H 0.7742 1.2632 0.3179 0.059 Uiso 1 1 calc R . .
C17 C 0.18886(9) 1.1650(2) 0.31093(7) 0.0271(4) Uani 1 1 d . . .
H17A H 0.2123 1.2520 0.2902 0.041 Uiso 1 1 calc R . .
H17B H 0.1482 1.2170 0.3274 0.041 Uiso 1 1 calc R . .
H17C H 0.1730 1.0694 0.2892 0.041 Uiso 1 1 calc R . .
C18 C 0.24060(8) 1.0973(2) 0.35157(6) 0.0212(3) Uani 1 1 d . . .
H18A H 0.2537 1.1920 0.3752 0.025 Uiso 1 1 calc R . .
H18B H 0.2177 1.0055 0.3715 0.025 Uiso 1 1 calc R . .
C19 C 0.30661(8) 1.0256(2) 0.32750(6) 0.0185(3) Uani 1 1 d . . .
H19A H 0.3294 1.1192 0.3082 0.022 Uiso 1 1 calc R . .
H19B H 0.2925 0.9348 0.3028 0.022 Uiso 1 1 calc R . .
C20 C 0.36082(8) 0.9493(2) 0.36505(6) 0.0174(3) Uani 1 1 d . . .
H20A H 0.3394 0.8585 0.3862 0.021 Uiso 1 1 calc R . .
H20B H 0.3808 1.0399 0.3876 0.021 Uiso 1 1 calc R . .
C21 C 0.49685(8) 0.79351(19) 0.36497(6) 0.0147(3) Uani 1 1 d . . .
C22 C 0.56419(7) 0.66214(18) 0.54038(5) 0.0120(3) Uani 1 1 d . . .
C23 C 0.61189(7) 0.59852(18) 0.57852(5) 0.0125(3) Uani 1 1 d . . .
C24 C 0.59325(8) 0.60011(19) 0.62925(6) 0.0158(3) Uani 1 1 d . . .
H24 H 0.6249 0.5571 0.6547 0.019 Uiso 1 1 calc R . .
C25 C 0.52788(8) 0.6653(2) 0.64258(6) 0.0179(3) Uani 1 1 d . . .
H25 H 0.5148 0.6664 0.6773 0.021 Uiso 1 1 calc R . .
C26 C 0.48169(8) 0.7288(2) 0.60535(6) 0.0183(3) Uani 1 1 d . . .
H26 H 0.4374 0.7735 0.6150 0.022 Uiso 1 1 calc R . .
C27 C 0.49914(8) 0.7280(2) 0.55426(6) 0.0160(3) Uani 1 1 d . . .
H27 H 0.4671 0.7718 0.5292 0.019 Uiso 1 1 calc R . .
C28 C 0.67545(7) 0.54030(18) 0.55324(5) 0.0122(3) Uani 1 1 d . . .
C29 C 0.85274(8) 0.35763(19) 0.58810(6) 0.0143(3) Uani 1 1 d . A .
C30 C 0.78657(7) 0.41090(18) 0.60736(6) 0.0139(3) Uani 1 1 d . . .
C31 C 0.77358(8) 0.3997(2) 0.65901(6) 0.0181(3) Uani 1 1 d . A .
H31 H 0.7293 0.4335 0.6719 0.022 Uiso 1 1 calc R . .
C32 C 0.82654(9) 0.3381(2) 0.69175(6) 0.0218(3) Uani 1 1 d . . .
H32 H 0.8183 0.3308 0.7272 0.026 Uiso 1 1 calc R A .
C33 C 0.89104(9) 0.2876(2) 0.67318(6) 0.0217(3) Uani 1 1 d . A .
H33 H 0.9266 0.2466 0.6961 0.026 Uiso 1 1 calc R . .
C34 C 0.90461(8) 0.2960(2) 0.62145(6) 0.0189(3) Uani 1 1 d . . .
H34 H 0.9489 0.2600 0.6090 0.023 Uiso 1 1 calc R A .
C35 C 0.74303(7) 0.46969(18) 0.56433(5) 0.0132(3) Uani 1 1 d . A .
C36 C 1.01694(8) 0.25930(19) 0.45043(6) 0.0154(3) Uani 1 1 d . A .
C37 C 1.13797(8) 0.1225(2) 0.49928(6) 0.0168(3) Uani 1 1 d . A .
H37A H 1.1401 0.2247 0.5219 0.020 Uiso 1 1 calc R . .
H37B H 1.1090 0.0326 0.5155 0.020 Uiso 1 1 calc R . .
C38 C 1.21195(7) 0.0546(2) 0.48959(6) 0.0165(3) Uani 1 1 d . . .
H38A H 1.2087 -0.0418 0.4650 0.020 Uiso 1 1 calc R A .
H38B H 1.2401 0.1474 0.4740 0.020 Uiso 1 1 calc R . .
C39 C 1.24991(8) -0.0079(2) 0.53768(6) 0.0192(3) Uani 1 1 d . A .
H39A H 1.2224 -0.1018 0.5532 0.023 Uiso 1 1 calc R . .
H39B H 1.2534 0.0880 0.5625 0.023 Uiso 1 1 calc R . .
C40 C 1.32381(8) -0.0735(2) 0.52616(7) 0.0236(3) Uani 1 1 d . . .
H40A H 1.3204 -0.1716 0.5027 0.035 Uiso 1 1 calc R A .
H40B H 1.3474 -0.1101 0.5579 0.035 Uiso 1 1 calc R . .
H40C H 1.3510 0.0191 0.5105 0.035 Uiso 1 1 calc R . .

loop_
_atom_site_aniso_label
_atom_site_aniso_U_11
_atom_site_aniso_U_22
_atom_site_aniso_U_33
_atom_site_aniso_U_23
_atom_site_aniso_U_13
_atom_site_aniso_U_12
S1 0.0229(2) 0.0271(2) 0.01812(19) 0.00249(16) 0.00422(15) 0.00606(16)
S2 0.01225(16) 0.02298(19) 0.01600(17) 0.00063(15) -0.00029(13) 0.00490(14)
S3 0.01104(15) 0.01554(17) 0.01161(16) -0.00010(13) 0.00013(12) 0.00218(12)
S4 0.01379(16) 0.02315(19) 0.01174(16) 0.00030(14) 0.00041(13) 0.00451(14)
S5 0.0250(2) 0.0342(2) 0.01047(17) -0.00326(16) 0.00102(15) 0.00493(17)
S6 0.01834(18) 0.0296(2) 0.01355(17) -0.00151(15) -0.00411(14) 0.00828(16)
S7 0.01077(16) 0.01988(19) 0.01735(18) 0.00036(14) -0.00067(13) 0.00350(13)
S8 0.01316(17) 0.0269(2) 0.01925(19) -0.00051(16) 0.00083(14) 0.00696(15)
S9 0.01255(16) 0.01875(18) 0.01216(16) 0.00101(13) -0.00051(12) 0.00331(13)
C1A 0.0338(14) 0.0382(14) 0.0477(15) 0.0018(11) -0.0077(13) -0.0035(12)
C2A 0.0281(12) 0.0315(13) 0.0428(14) -0.0099(11) -0.0077(10) 0.0015(10)
C3A 0.0231(11) 0.0270(11) 0.0317(11) -0.0017(9) 0.0017(10) 0.0051(9)
C4A 0.0241(10) 0.0301(11) 0.0238(10) -0.0069(8) 0.0006(8) 0.0030(8)
C1B 0.054(9) 0.044(8) 0.063(9) 0.003(8) -0.015(9) -0.006(9)
C2B 0.040(5) 0.035(5) 0.041(5) -0.003(5) -0.002(5) -0.004(5)
C3B 0.033(5) 0.035(4) 0.032(4) -0.007(4) -0.006(4) 0.000(4)
C4B 0.020(4) 0.035(5) 0.023(5) -0.005(4) -0.004(4) 0.002(4)
C5 0.0142(7) 0.0185(7) 0.0172(7) -0.0002(6) 0.0018(5) 0.0023(6)
C6 0.0120(6) 0.0130(7) 0.0169(7) -0.0003(5) -0.0020(5) 0.0005(5)
C7 0.0118(6) 0.0127(7) 0.0161(7) 0.0007(5) -0.0014(5) 0.0007(5)
C8 0.0121(6) 0.0129(7) 0.0143(7) 0.0005(5) -0.0011(5) 0.0005(5)
C9 0.0105(6) 0.0120(6) 0.0134(7) -0.0011(5) 0.0003(5) 0.0007(5)
C10 0.0105(6) 0.0114(7) 0.0136(7) -0.0004(5) 0.0000(5) 0.0002(5)
C11 0.0119(6) 0.0124(7) 0.0142(7) -0.0010(5) 0.0007(5) 0.0003(5)
C12 0.0170(7) 0.0187(7) 0.0115(6) -0.0001(6) -0.0009(5) 0.0020(6)
C13 0.0245(8) 0.0370(10) 0.0153(7) 0.0082(7) 0.0003(6) 0.0000(7)
C14 0.0253(8) 0.0349(10) 0.0187(8) -0.0013(7) -0.0007(7) 0.0069(7)
C15 0.0261(9) 0.0406(11) 0.0221(8) 0.0094(8) 0.0027(7) -0.0037(8)
C16 0.0335(10) 0.0422(12) 0.0421(12) -0.0128(10) -0.0010(9) 0.0028(9)
C17 0.0209(8) 0.0329(10) 0.0275(9) 0.0015(8) -0.0019(7) 0.0091(7)
C18 0.0181(7) 0.0256(8) 0.0199(8) -0.0015(7) 0.0008(6) 0.0039(6)
C19 0.0167(7) 0.0236(8) 0.0152(7) -0.0002(6) -0.0003(6) 0.0035(6)
C20 0.0166(7) 0.0195(7) 0.0161(7) 0.0013(6) -0.0003(6) 0.0012(6)
C21 0.0165(7) 0.0152(7) 0.0123(7) 0.0003(5) -0.0013(5) 0.0008(5)
C22 0.0123(6) 0.0120(7) 0.0116(6) -0.0007(5) -0.0003(5) -0.0007(5)
C23 0.0122(6) 0.0118(6) 0.0134(7) 0.0001(5) 0.0000(5) -0.0006(5)
C24 0.0168(7) 0.0169(7) 0.0136(7) 0.0012(6) -0.0016(5) 0.0016(6)
C25 0.0178(7) 0.0233(8) 0.0128(7) -0.0003(6) 0.0030(6) 0.0017(6)
C26 0.0133(7) 0.0243(8) 0.0175(7) -0.0009(6) 0.0023(5) 0.0042(6)
C27 0.0129(7) 0.0191(7) 0.0159(7) 0.0008(6) -0.0005(5) 0.0024(5)
C28 0.0124(6) 0.0117(6) 0.0126(6) 0.0004(5) -0.0003(5) -0.0007(5)
C29 0.0137(7) 0.0129(7) 0.0162(7) 0.0007(5) -0.0012(5) 0.0007(5)
C30 0.0132(6) 0.0120(7) 0.0163(7) 0.0002(5) -0.0025(5) 0.0003(5)
C31 0.0179(7) 0.0202(8) 0.0163(7) 0.0009(6) 0.0002(6) 0.0030(6)
C32 0.0243(8) 0.0259(8) 0.0149(7) 0.0029(6) -0.0017(6) 0.0037(7)
C33 0.0212(8) 0.0243(8) 0.0193(8) 0.0031(6) -0.0065(6) 0.0047(6)
C34 0.0162(7) 0.0192(8) 0.0213(8) 0.0008(6) -0.0015(6) 0.0036(6)
C35 0.0134(6) 0.0125(7) 0.0136(7) 0.0004(5) -0.0001(5) -0.0002(5)
C36 0.0113(6) 0.0160(7) 0.0188(7) -0.0020(6) 0.0012(5) 0.0009(5)
C37 0.0130(7) 0.0177(7) 0.0196(7) 0.0001(6) -0.0005(6) 0.0012(5)
C38 0.0121(6) 0.0161(7) 0.0212(7) -0.0009(6) 0.0000(6) 0.0017(5)
C39 0.0167(7) 0.0182(8) 0.0228(8) 0.0015(6) -0.0024(6) 0.0032(6)
C40 0.0152(7) 0.0224(8) 0.0329(9) 0.0022(7) -0.0044(7) 0.0028(6)

loop_
_atom_type_symbol
_atom_type_description
_atom_type_scat_dispersion_real
_atom_type_scat_dispersion_imag
_atom_type_scat_source
C C 0.0033 0.0016 'International Tables Vol C Tables 4.2.6.8 and 6.1.1.4'
H H 0.0000 0.0000 'International Tables Vol C Tables 4.2.6.8 and 6.1.1.4'
S S 0.1246 0.1234 'International Tables Vol C Tables 4.2.6.8 and 6.1.1.4'

loop_
_geom_angle_atom_site_label_1
_geom_angle_atom_site_label_2
_geom_angle_atom_site_label_3
_geom_angle
C5 S1 C4B 106.0(5)
C5 S1 C4A 101.63(9)
C4B S1 C4A 39.0(4)
C6 S2 C5 96.73(7)
C9 S3 C8 90.06(7)
C11 S4 C12 96.47(7)
C12 S5 C13 99.35(8)
C21 S6 C20 106.53(7)
C36 S7 C6 96.43(7)
C36 S8 C37 104.39(7)
C21 S9 C11 96.13(7)
C1A C2A C3A 112.4(2)
C1A C2A H2AA 109.1
C3A C2A H2AA 109.1
C1A C2A H2AB 109.1
C3A C2A H2AB 109.1
H2AA C2A H2AB 107.9
C4A C3A C2A 112.47(19)
C4A C3A H3AA 109.1
C2A C3A H3AA 109.1
C4A C3A H3AB 109.1
C2A C3A H3AB 109.1
H3AA C3A H3AB 107.8
C3A C4A S1 115.61(14)
C3A C4A H4AA 108.4
S1 C4A H4AA 108.4
C3A C4A H4AB 108.4
S1 C4A H4AB 108.4
H4AA C4A H4AB 107.4
C2B C1B H1BA 109.4
C2B C1B H1BB 109.5
H1BA C1B H1BB 109.5
C2B C1B H1BC 109.5
H1BA C1B H1BC 109.5
H1BB C1B H1BC 109.5
C1B C2B C3B 114.1(17)
C1B C2B H2BA 108.7
C3B C2B H2BA 108.7
C1B C2B H2BB 108.8
C3B C2B H2BB 108.8
H2BA C2B H2BB 107.6
C4B C3B C2B 105.4(12)
C4B C3B H3BA 110.7
C2B C3B H3BA 110.7
C4B C3B H3BB 110.7
C2B C3B H3BB 110.6
H3BA C3B H3BB 108.8
C3B C4B S1 109.7(9)
C3B C4B H4BA 109.7
S1 C4B H4BA 109.7
C3B C4B H4BB 109.7
S1 C4B H4BB 109.7
H4BA C4B H4BB 108.2
C36 C5 S1 125.56(12)
C36 C5 S2 116.62(12)
S1 C5 S2 117.82(9)
C7 C6 S2 121.68(11)
C7 C6 S7 124.90(11)
S2 C6 S7 113.42(8)
C6 C7 C8 125.53(13)
C6 C7 C29 129.86(13)
C8 C7 C29 104.61(12)
C35 C8 C7 111.29(13)
C35 C8 S3 113.32(11)
C7 C8 S3 135.39(11)
C28 C9 C10 111.39(12)
C28 C9 S3 113.20(10)
C10 C9 S3 135.38(11)
C11 C10 C9 125.56(13)
C11 C10 C22 129.77(13)
C9 C10 C22 104.65(12)
C10 C11 S4 121.23(11)
C10 C11 S9 124.98(11)
S4 C11 S9 113.78(8)
C21 C12 S4 116.77(11)
C21 C12 S5 125.12(12)
S4 C12 S5 118.10(9)
C14 C13 S5 114.58(12)
C14 C13 H13A 108.6
S5 C13 H13A 108.6
C14 C13 H13B 108.6
S5 C13 H13B 108.6
H13A C13 H13B 107.6
C13 C14 C15 112.00(15)
C13 C14 H14A 109.2
C15 C14 H14A 109.2
C13 C14 H14B 109.2
C15 C14 H14B 109.2
H14A C14 H14B 107.9
C16 C15 C14 113.60(16)
C16 C15 H15A 108.8
C14 C15 H15A 108.8
C16 C15 H15B 108.8
C14 C15 H15B 108.8
H15A C15 H15B 107.7
C15 C16 H16A 109.5
C15 C16 H16B 109.5
H16A C16 H16B 109.5
C15 C16 H16C 109.5
H16A C16 H16C 109.5
H16B C16 H16C 109.5
C18 C17 H17A 109.5
C18 C17 H17B 109.5
H17A C17 H17B 109.5
C18 C17 H17C 109.5
H17A C17 H17C 109.5
H17B C17 H17C 109.5
C19 C18 C17 110.96(13)
C19 C18 H18A 109.4
C17 C18 H18A 109.4
C19 C18 H18B 109.4
C17 C18 H18B 109.4
H18A C18 H18B 108.0
C18 C19 C20 114.95(13)
C18 C19 H19A 108.5
C20 C19 H19A 108.5
C18 C19 H19B 108.5
C20 C19 H19B 108.5
H19A C19 H19B 107.5
C19 C20 S6 103.97(10)
C19 C20 H20A 111.0
S6 C20 H20A 111.0
C19 C20 H20B 111.0
S6 C20 H20B 111.0
H20A C20 H20B 109.0
C12 C21 S9 116.77(11)
C12 C21 S6 120.90(12)
S9 C21 S6 122.29(9)
C27 C22 C23 119.79(13)
C27 C22 C10 131.28(13)
C23 C22 C10 108.93(12)
C24 C23 C22 120.16(13)
C24 C23 C28 132.05(13)
C22 C23 C28 107.79(12)
C23 C24 C25 119.48(14)
C23 C24 H24 120.3
C25 C24 H24 120.3
C26 C25 C24 120.27(14)
C26 C25 H25 119.9
C24 C25 H25 119.9
C27 C26 C25 121.28(14)
C27 C26 H26 119.4
C25 C26 H26 119.4
C26 C27 C22 119.02(14)
C26 C27 H27 120.5
C22 C27 H27 120.5
C9 C28 C35 111.73(12)
C9 C28 C23 107.24(12)
C35 C28 C23 140.99(13)
C34 C29 C30 119.60(14)
C34 C29 C7 131.59(14)
C30 C29 C7 108.81(12)
C31 C30 C29 120.34(13)
C31 C30 C35 131.93(14)
C29 C30 C35 107.72(13)
C30 C31 C32 119.01(14)
C30 C31 H31 120.5
C32 C31 H31 120.5
C33 C32 C31 120.74(15)
C33 C32 H32 119.6
C31 C32 H32 119.6
C32 C33 C34 120.98(15)
C32 C33 H33 119.5
C34 C33 H33 119.5
C29 C34 C33 119.32(14)
C29 C34 H34 120.3
C33 C34 H34 120.3
C8 C35 C28 111.68(13)
C8 C35 C30 107.57(12)
C28 C35 C30 140.74(13)
C5 C36 S8 122.36(12)
C5 C36 S7 116.81(11)
S8 C36 S7 120.82(9)
C38 C37 S8 106.14(10)
C38 C37 H37A 110.5
S8 C37 H37A 110.5
C38 C37 H37B 110.5
S8 C37 H37B 110.5
H37A C37 H37B 108.7
C39 C38 C37 113.13(13)
C39 C38 H38A 109.0
C37 C38 H38A 109.0
C39 C38 H38B 109.0
C37 C38 H38B 109.0
H38A C38 H38B 107.8
C38 C39 C40 111.24(13)
C38 C39 H39A 109.4
C40 C39 H39A 109.4
C38 C39 H39B 109.4
C40 C39 H39B 109.4
H39A C39 H39B 108.0
C39 C40 H40A 109.5
C39 C40 H40B 109.5
H40A C40 H40B 109.5
C39 C40 H40C 109.5
H40A C40 H40C 109.5
H40B C40 H40C 109.5

loop_
_geom_bond_atom_site_label_1
_geom_bond_atom_site_label_2
_geom_bond_distance
S1 C5 1.7507(16)
S1 C4B 1.706(10)
S1 C4A 1.847(2)
S2 C6 1.7467(15)
S2 C5 1.7526(15)
S3 C9 1.7303(14)
S3 C8 1.7307(15)
S4 C11 1.7377(15)
S4 C12 1.7433(15)
S5 C12 1.7515(15)
S5 C13 1.8347(19)
S6 C21 1.7451(15)
S6 C20 1.8124(16)
S7 C36 1.7534(15)
S7 C6 1.7556(15)
S8 C36 1.7443(15)
S8 C37 1.8198(16)
S9 C21 1.7445(15)
S9 C11 1.7510(15)
C1A C2A 1.526(3)
C1A H1AA 0.9800
C1A H1AB 0.9800
C1A H1AC 0.9800
C2A C3A 1.533(3)
C2A H2AA 0.9900
C2A H2AB 0.9900
C3A C4A 1.509(3)
C3A H3AA 0.9900
C3A H3AB 0.9900
C4A H4AA 0.9900
C4A H4AB 0.9900
C1B C2B 1.490(13)
C1B H1BA 0.9800
C1B H1BB 0.9800
C1B H1BC 0.9800
C2B C3B 1.529(13)
C2B H2BA 0.9900
C2B H2BB 0.9900
C3B C4B 1.469(13)
C3B H3BA 0.9900
C3B H3BB 0.9900
C4B H4BA 0.9900
C4B H4BB 0.9900
C5 C36 1.351(2)
C6 C7 1.367(2)
C7 C8 1.4505(19)
C7 C29 1.473(2)
C8 C35 1.390(2)
C9 C28 1.3920(19)
C9 C10 1.4499(19)
C10 C11 1.367(2)
C10 C22 1.4679(19)
C12 C21 1.351(2)
C13 C14 1.507(2)
C13 H13A 0.9900
C13 H13B 0.9900
C14 C15 1.523(3)
C14 H14A 0.9900
C14 H14B 0.9900
C15 C16 1.514(3)
C15 H15A 0.9900
C15 H15B 0.9900
C16 H16A 0.9800
C16 H16B 0.9800
C16 H16C 0.9800
C17 C18 1.529(2)
C17 H17A 0.9800
C17 H17B 0.9800
C17 H17C 0.9800
C18 C19 1.521(2)
C18 H18A 0.9900
C18 H18B 0.9900
C19 C20 1.530(2)
C19 H19A 0.9900
C19 H19B 0.9900
C20 H20A 0.9900
C20 H20B 0.9900
C22 C27 1.392(2)
C22 C23 1.425(2)
C23 C24 1.387(2)
C23 C28 1.4612(19)
C24 C25 1.391(2)
C24 H24 0.9500
C25 C26 1.391(2)
C25 H25 0.9500
C26 C27 1.390(2)
C26 H26 0.9500
C27 H27 0.9500
C28 C35 1.4197(19)
C29 C34 1.389(2)
C29 C30 1.425(2)
C30 C31 1.388(2)
C30 C35 1.460(2)
C31 C32 1.394(2)
C31 H31 0.9500
C32 C33 1.384(2)
C32 H32 0.9500
C33 C34 1.391(2)
C33 H33 0.9500
C34 H34 0.9500
C37 C38 1.526(2)
C37 H37A 0.9900
C37 H37B 0.9900
C38 C39 1.522(2)
C38 H38A 0.9900
C38 H38B 0.9900
C39 C40 1.529(2)
C39 H39A 0.9900
C39 H39B 0.9900
C40 H40A 0.9800
C40 H40B 0.9800
C40 H40C 0.9800

loop_
_geom_torsion_atom_site_label_1
_geom_torsion_atom_site_label_2
_geom_torsion_atom_site_label_3
_geom_torsion_atom_site_label_4
_geom_torsion
C1A C2A C3A C4A 177.1(2)
C2A C3A C4A S1 175.52(18)
C5 S1 C4A C3A 56.86(18)
C4B S1 C4A C3A -44.3(8)
C1B C2B C3B C4B -162.4(19)
C2B C3B C4B S1 179.9(13)
C5 S1 C4B C3B -58.2(12)
C4A S1 C4B C3B 30.6(10)
C4B S1 C5 C36 115.9(5)
C4A S1 C5 C36 75.96(16)
C4B S1 C5 S2 -64.7(5)
C4A S1 C5 S2 -104.65(11)
C6 S2 C5 C36 -0.21(14)
C6 S2 C5 S1 -179.65(9)
C5 S2 C6 C7 -179.63(13)
C5 S2 C6 S7 0.05(10)
C36 S7 C6 C7 179.74(13)
C36 S7 C6 S2 0.07(9)
S2 C6 C7 C8 0.2(2)
S7 C6 C7 C8 -179.42(12)
S2 C6 C7 C29 179.94(12)
S7 C6 C7 C29 0.3(2)
C6 C7 C8 C35 -179.88(14)
C29 C7 C8 C35 0.35(16)
C6 C7 C8 S3 -0.4(3)
C29 C7 C8 S3 179.80(13)
C9 S3 C8 C35 0.36(12)
C9 S3 C8 C7 -179.07(16)
C8 S3 C9 C28 0.12(12)
C8 S3 C9 C10 178.07(16)
C28 C9 C10 C11 179.15(14)
S3 C9 C10 C11 1.2(2)
C28 C9 C10 C22 0.66(16)
S3 C9 C10 C22 -177.31(12)
C9 C10 C11 S4 -1.4(2)
C22 C10 C11 S4 176.70(12)
C9 C10 C11 S9 179.81(11)
C22 C10 C11 S9 -2.1(2)
C12 S4 C11 C10 179.21(13)
C12 S4 C11 S9 -1.87(10)
C21 S9 C11 C10 -178.48(13)
C21 S9 C11 S4 2.65(9)
C11 S4 C12 C21 0.01(14)
C11 S4 C12 S5 -179.89(9)
C13 S5 C12 C21 75.83(15)
C13 S5 C12 S4 -104.28(10)
C12 S5 C13 C14 66.74(14)
S5 C13 C14 C15 -179.61(12)
C13 C14 C15 C16 177.93(16)
C17 C18 C19 C20 -178.20(14)
C18 C19 C20 S6 175.06(12)
C21 S6 C20 C19 172.89(10)
S4 C12 C21 S9 1.90(17)
S5 C12 C21 S9 -178.21(9)
S4 C12 C21 S6 -175.80(8)
S5 C12 C21 S6 4.1(2)
C11 S9 C21 C12 -2.75(14)
C11 S9 C21 S6 174.91(10)
C20 S6 C21 C12 -170.33(13)
C20 S6 C21 S9 12.11(12)
C11 C10 C22 C27 0.5(3)
C9 C10 C22 C27 178.86(15)
C11 C10 C22 C23 -178.87(15)
C9 C10 C22 C23 -0.47(15)
C27 C22 C23 C24 0.8(2)
C10 C22 C23 C24 -179.74(13)
C27 C22 C23 C28 -179.29(13)
C10 C22 C23 C28 0.13(16)
C22 C23 C24 C25 -0.4(2)
C28 C23 C24 C25 179.75(15)
C23 C24 C25 C26 -0.2(2)
C24 C25 C26 C27 0.4(2)
C25 C26 C27 C22 0.0(2)
C23 C22 C27 C26 -0.6(2)
C10 C22 C27 C26 -179.91(15)
C10 C9 C28 C35 -179.01(12)
S3 C9 C28 C35 -0.56(16)
C10 C9 C28 C23 -0.60(16)
S3 C9 C28 C23 177.86(10)
C24 C23 C28 C9 -179.87(15)
C22 C23 C28 C9 0.28(16)
C24 C23 C28 C35 -2.2(3)
C22 C23 C28 C35 177.94(18)
C6 C7 C29 C34 0.2(3)
C8 C7 C29 C34 179.97(16)
C6 C7 C29 C30 -179.81(15)
C8 C7 C29 C30 -0.05(16)
C34 C29 C30 C31 -0.7(2)
C7 C29 C30 C31 179.32(14)
C34 C29 C30 C35 179.74(14)
C7 C29 C30 C35 -0.25(16)
C29 C30 C31 C32 0.9(2)
C35 C30 C31 C32 -179.60(16)
C30 C31 C32 C33 -0.4(3)
C31 C32 C33 C34 -0.3(3)
C30 C29 C34 C33 -0.1(2)
C7 C29 C34 C33 179.89(15)
C32 C33 C34 C29 0.6(3)
C7 C8 C35 C28 178.83(12)
S3 C8 C35 C28 -0.74(16)
C7 C8 C35 C30 -0.51(17)
S3 C8 C35 C30 179.91(10)
C9 C28 C35 C8 0.82(18)
C23 C28 C35 C8 -176.77(17)
C9 C28 C35 C30 179.83(18)
C23 C28 C35 C30 2.2(3)
C31 C30 C35 C8 -179.04(16)
C29 C30 C35 C8 0.46(16)
C31 C30 C35 C28 1.9(3)
C29 C30 C35 C28 -178.57(18)
S1 C5 C36 S8 -2.0(2)
S2 C5 C36 S8 178.61(8)
S1 C5 C36 S7 179.69(9)
S2 C5 C36 S7 0.29(17)
C37 S8 C36 C5 180.00(13)
C37 S8 C36 S7 -1.75(11)
C6 S7 C36 C5 -0.22(14)
C6 S7 C36 S8 -178.57(9)
C36 S8 C37 C38 -179.27(10)
S8 C37 C38 C39 -177.34(11)
C37 C38 C39 C40 -179.64(13)
